data_7043383
loop_
_publ_author_name
'Yue, Cheng-Yang'
'Lei, Xiao-Wu'
'Lu, Xinxiu'
'Li, Yan'
'Wei, Jun-Chao'
'Wang, Wei'
'Yin, Yun-Dong'
'Wang, Ning'

_publ_section_title
;
 Comparison Studies of Hybrid Lead Halide [MPb2X7]2-- (M = Cu, Ag; X = Br,
 I) Chains: Band Structures and Visible Light Driven Photocatalytic
 Properties
;
_journal_name_full 'Dalton Trans.'
_journal_paper_doi 10.1039/C7DT00820A
_journal_year 2017
_chemical_formula_moiety C30N6H24CoAgPb2I7
_chemical_formula_sum 'C30 H24 Ag Co I7 N6 Pb2'
_chemical_formula_weight 1938.05
_chemical_name_systematic
; 
 ? 
;
_space_group_IT_number 14
_symmetry_cell_setting monoclinic
_symmetry_space_group_name_Hall '-P 2ybc'
_symmetry_space_group_name_H-M 'P 1 21/c 1'
_atom_sites_solution_hydrogens geom
_atom_sites_solution_primary direct
_atom_sites_solution_secondary difmap
_audit_creation_method SHELXL-97
_audit_update_record
;
2017-05-04 deposited with the CCDC.
2017-06-16 downloaded from the CCDC.
;
_cell_angle_alpha 90.00
_cell_angle_beta 109.246(5)
_cell_angle_gamma 90.00
_cell_formula_units_Z 4
_cell_length_a 13.3592(17)
_cell_length_b 13.6112(17)
_cell_length_c 25.065(3)
_cell_measurement_reflns_used 9962
_cell_measurement_temperature 296(2)
_cell_measurement_theta_max 26.72
_cell_measurement_theta_min 2.16
_cell_volume 4303.0(9)
_computing_cell_refinement 'APEX2 Software Suite (Bruker,2005)'
_computing_data_collection 'APEX2 Software Suite (Bruker,2005)'
_computing_data_reduction 'APEX2 Software Suite (Bruker,2005)'
_computing_molecular_graphics 'Bruker SHELXTL'
_computing_publication_material 'Bruker SHELXTL'
_computing_structure_refinement 'SHELXL-97 (Sheldrick, 2008)'
_computing_structure_solution 'SHELXS-97 (Sheldrick, 2008)'
_diffrn_ambient_temperature 296(2)
_diffrn_measured_fraction_theta_full 0.990
_diffrn_measured_fraction_theta_max 0.990
_diffrn_measurement_device_type 'Bruker SMART CCD area detector'
_diffrn_measurement_method 'phi and omega scans'
_diffrn_radiation_monochromator graphite
_diffrn_radiation_source 'fine-focus sealed tube'
_diffrn_radiation_type MoK\a
_diffrn_radiation_wavelength 0.71073
_diffrn_reflns_av_R_equivalents 0.0466
_diffrn_reflns_av_unetI/netI 0.0386
_diffrn_reflns_limit_h_max 17
_diffrn_reflns_limit_h_min -17
_diffrn_reflns_limit_k_max 17
_diffrn_reflns_limit_k_min -17
_diffrn_reflns_limit_l_max 32
_diffrn_reflns_limit_l_min -32
_diffrn_reflns_number 49370
_diffrn_reflns_theta_full 27.62
_diffrn_reflns_theta_max 27.62
_diffrn_reflns_theta_min 1.61
_exptl_absorpt_coefficient_mu 13.680
_exptl_absorpt_correction_T_max 0.2334
_exptl_absorpt_correction_T_min 0.2334
_exptl_absorpt_correction_type multi-scan
_exptl_absorpt_process_details 'SADABS; Bruker, 2000'
_exptl_crystal_colour brown
_exptl_crystal_density_diffrn 2.992
_exptl_crystal_density_method 'not measured'
_exptl_crystal_description block
_exptl_crystal_F_000 3419
_exptl_crystal_size_max 0.15
_exptl_crystal_size_mid 0.15
_exptl_crystal_size_min 0.15
_refine_diff_density_max 1.267
_refine_diff_density_min -1.356
_refine_diff_density_rms 0.166
_refine_ls_extinction_method SHELXL
_refine_ls_goodness_of_fit_ref 1.007
_refine_ls_hydrogen_treatment constr
_refine_ls_matrix_type full
_refine_ls_number_parameters 424
_refine_ls_number_reflns 9908
_refine_ls_number_restraints 0
_refine_ls_restrained_S_all 1.007
_refine_ls_R_factor_all 0.0565
_refine_ls_R_factor_gt 0.0334
_refine_ls_shift/su_max 0.002
_refine_ls_shift/su_mean 0.000
_refine_ls_structure_factor_coef Fsqd
_refine_ls_weighting_details 'calc w=1/[\s^2^(Fo^2^)+(0.0344P)^2^+5.4922P] where P=(Fo^2^+2Fc^2^)/3'
_refine_ls_weighting_scheme calc
_refine_ls_wR_factor_gt 0.0693
_refine_ls_wR_factor_ref 0.0760
_reflns_number_gt 7433
_reflns_number_total 9908
_reflns_threshold_expression >2sigma(I)
_cod_data_source_file c7dt00820a2.cif
_cod_data_source_block C30N6H24CoAgPb2I7
_cod_depositor_comments
;
The following automatic conversions were performed:

'_symmetry_cell_setting' value 'Monoclinic' changed to 'monoclinic'
according to
/home/data/users/saulius/crontab/automatic-downloads/rss-feeds/RSC/lib/dictionaries/cif_core.dic
dictionary named 'cif_core.dic' version 2.4.2 from 2011-04-26.

Automatic conversion script
Id: cif_fix_values 4973 2017-02-22 13:04:09Z antanas 
;
_cod_original_sg_symbol_H-M P2(1)/c
_cod_database_code 7043383

loop_
_symmetry_equiv_pos_as_xyz
'x, y, z'
'-x, y+1/2, -z+1/2'
'-x, -y, -z'
'x, -y-1/2, z-1/2'

loop_
_atom_site_label
_atom_site_type_symbol
_atom_site_fract_x
_atom_site_fract_y
_atom_site_fract_z
_atom_site_U_iso_or_equiv
_atom_site_adp_type
_atom_site_occupancy
_atom_site_symmetry_multiplicity
_atom_site_calc_flag
_atom_site_refinement_flags
Co1 Co 0.42067(7) -0.54676(6) -0.19631(3) 0.02950(18) Uani 1 1 d .
N1 N 0.2922(4) -0.4726(4) -0.1820(2) 0.0367(12) Uani 1 1 d .
N2 N 0.4905(4) -0.4108(4) -0.1608(2) 0.0344(12) Uani 1 1 d .
N3 N 0.3964(4) -0.4945(4) -0.2790(2) 0.0364(12) Uani 1 1 d .
N4 N 0.5586(4) -0.5963(4) -0.2135(2) 0.0363(12) Uani 1 1 d .
N5 N 0.3350(4) -0.6808(4) -0.2197(2) 0.0359(12) Uani 1 1 d .
N6 N 0.4579(4) -0.6192(4) -0.1183(2) 0.0360(12) Uani 1 1 d .
C1 C 0.1954(5) -0.5087(5) -0.1915(3) 0.0449(17) Uani 1 1 d .
H1 H 0.1800 -0.5705 -0.2079 0.054 Uiso 1 1 calc R
C2 C 0.1171(6) -0.4594(6) -0.1783(3) 0.055(2) Uani 1 1 d .
H2 H 0.0497 -0.4864 -0.1865 0.066 Uiso 1 1 calc R
C3 C 0.1409(7) -0.3692(6) -0.1529(4) 0.061(2) Uani 1 1 d .
H3 H 0.0902 -0.3350 -0.1423 0.073 Uiso 1 1 calc R
C4 C 0.2398(6) -0.3295(6) -0.1430(3) 0.0532(19) Uani 1 1 d .
H4 H 0.2559 -0.2673 -0.1272 0.064 Uiso 1 1 calc R
C5 C 0.3151(5) -0.3834(4) -0.1571(3) 0.0342(14) Uani 1 1 d .
C6 C 0.4255(5) -0.3482(4) -0.1464(2) 0.0349(14) Uani 1 1 d .
C7 C 0.4627(6) -0.2588(5) -0.1211(3) 0.0499(18) Uani 1 1 d .
H7 H 0.4172 -0.2152 -0.1121 0.060 Uiso 1 1 calc R
C8 C 0.5678(7) -0.2355(5) -0.1095(3) 0.058(2) Uani 1 1 d .
H8 H 0.5942 -0.1764 -0.0919 0.070 Uiso 1 1 calc R
C9 C 0.6328(6) -0.2988(6) -0.1239(3) 0.0522(19) Uani 1 1 d .
H9 H 0.7041 -0.2841 -0.1163 0.063 Uiso 1 1 calc R
C10 C 0.5909(6) -0.3852(5) -0.1497(3) 0.0462(17) Uani 1 1 d .
H10 H 0.6354 -0.4282 -0.1601 0.055 Uiso 1 1 calc R
C11 C 0.3096(6) -0.4465(5) -0.3109(3) 0.0431(16) Uani 1 1 d .
H11 H 0.2546 -0.4366 -0.2964 0.052 Uiso 1 1 calc R
C12 C 0.2983(6) -0.4114(5) -0.3635(3) 0.0483(18) Uani 1 1 d .
H12 H 0.2368 -0.3786 -0.3845 0.058 Uiso 1 1 calc R
C13 C 0.3792(7) -0.4255(6) -0.3849(3) 0.056(2) Uani 1 1 d .
H13 H 0.3742 -0.4020 -0.4205 0.067 Uiso 1 1 calc R
C14 C 0.4673(6) -0.4746(5) -0.3527(3) 0.0518(19) Uani 1 1 d .
H14 H 0.5227 -0.4851 -0.3667 0.062 Uiso 1 1 calc R
C15 C 0.4757(5) -0.5093(4) -0.2994(3) 0.0340(14) Uani 1 1 d .
C16 C 0.5668(5) -0.5650(4) -0.2629(3) 0.0335(14) Uani 1 1 d .
C17 C 0.6576(6) -0.5859(6) -0.2764(3) 0.0496(18) Uani 1 1 d .
H17 H 0.6633 -0.5636 -0.3104 0.060 Uiso 1 1 calc R
C18 C 0.7381(6) -0.6386(6) -0.2403(4) 0.060(2) Uani 1 1 d .
H18 H 0.7991 -0.6519 -0.2491 0.071 Uiso 1 1 calc R
C19 C 0.7285(6) -0.6716(5) -0.1910(3) 0.0521(19) Uani 1 1 d .
H19 H 0.7821 -0.7087 -0.1661 0.062 Uiso 1 1 calc R
C20 C 0.6375(6) -0.6491(5) -0.1787(3) 0.0474(18) Uani 1 1 d .
H20 H 0.6311 -0.6716 -0.1449 0.057 Uiso 1 1 calc R
C21 C 0.2694(6) -0.7033(5) -0.2711(3) 0.0500(18) Uani 1 1 d .
H21 H 0.2677 -0.6630 -0.3013 0.060 Uiso 1 1 calc R
C22 C 0.2040(7) -0.7844(6) -0.2810(4) 0.061(2) Uani 1 1 d .
H22 H 0.1585 -0.7986 -0.3172 0.073 Uiso 1 1 calc R
C23 C 0.2077(7) -0.8427(6) -0.2367(4) 0.071(3) Uani 1 1 d .
H23 H 0.1644 -0.8978 -0.2424 0.085 Uiso 1 1 calc R
C24 C 0.2751(6) -0.8210(5) -0.1834(4) 0.060(2) Uani 1 1 d .
H24 H 0.2774 -0.8608 -0.1528 0.072 Uiso 1 1 calc R
C25 C 0.3393(5) -0.7390(4) -0.1760(3) 0.0369(15) Uani 1 1 d .
C26 C 0.4142(5) -0.7093(4) -0.1205(3) 0.0344(14) Uani 1 1 d .
C27 C 0.4417(6) -0.7694(5) -0.0729(3) 0.0507(19) Uani 1 1 d .
H27 H 0.4123 -0.8318 -0.0747 0.061 Uiso 1 1 calc R
C28 C 0.5130(7) -0.7352(6) -0.0232(3) 0.057(2) Uani 1 1 d .
H28 H 0.5332 -0.7749 0.0087 0.068 Uiso 1 1 calc R
C29 C 0.5539(6) -0.6433(6) -0.0209(3) 0.052(2) Uani 1 1 d .
H29 H 0.6007 -0.6188 0.0127 0.063 Uiso 1 1 calc R
C30 C 0.5250(5) -0.5876(5) -0.0689(3) 0.0438(16) Uani 1 1 d .
H30 H 0.5534 -0.5249 -0.0672 0.053 Uiso 1 1 calc R
Pb1 Pb -0.09695(2) -0.535774(19) -0.430442(12) 0.04139(7) Uani 1 1 d .
Pb2 Pb -0.05199(2) -0.200165(19) -0.477569(13) 0.04295(8) Uani 1 1 d .
I1 I -0.03840(5) -0.60882(4) -0.31353(2) 0.06534(16) Uani 1 1 d .
I2 I -0.01168(5) -0.32472(4) -0.37080(2) 0.05858(14) Uani 1 1 d .
I3 I -0.25821(4) -0.09858(3) -0.46833(2) 0.04942(13) Uani 1 1 d .
I4 I -0.33127(4) -0.52803(3) -0.44464(2) 0.04879(12) Uani 1 1 d .
I5 I -0.13993(4) -0.38184(3) -0.55302(2) 0.04809(12) Uani 1 1 d .
I6 I 0.08480(4) 0.01933(4) -0.41065(2) 0.04840(12) Uani 1 1 d .
I7 I -0.17466(3) -0.75236(3) -0.50270(2) 0.04204(11) Uani 1 1 d .
Ag1 Ag -0.13287(5) -0.95221(4) -0.48692(3) 0.0690(2) Uani 1 1 d .

loop_
_atom_site_aniso_label
_atom_site_aniso_U_11
_atom_site_aniso_U_22
_atom_site_aniso_U_33
_atom_site_aniso_U_23
_atom_site_aniso_U_13
_atom_site_aniso_U_12
Co1 0.0318(4) 0.0315(4) 0.0268(4) 0.0009(3) 0.0118(3) 0.0015(3)
N1 0.035(3) 0.042(3) 0.035(3) 0.001(2) 0.014(2) 0.005(2)
N2 0.036(3) 0.035(3) 0.036(3) -0.001(2) 0.017(2) -0.003(2)
N3 0.041(3) 0.040(3) 0.029(3) 0.003(2) 0.011(2) 0.004(2)
N4 0.039(3) 0.036(3) 0.038(3) 0.002(2) 0.017(3) 0.005(2)
N5 0.043(3) 0.033(3) 0.034(3) -0.004(2) 0.016(3) 0.002(2)
N6 0.037(3) 0.043(3) 0.030(3) 0.002(2) 0.014(2) 0.001(2)
C1 0.040(4) 0.051(4) 0.046(4) -0.005(3) 0.017(3) -0.002(3)
C2 0.038(4) 0.073(6) 0.057(5) -0.003(4) 0.018(4) 0.003(4)
C3 0.054(5) 0.064(5) 0.071(6) -0.007(4) 0.028(4) 0.018(4)
C4 0.054(5) 0.051(4) 0.059(5) -0.004(4) 0.025(4) 0.011(4)
C5 0.041(4) 0.036(3) 0.025(3) 0.003(3) 0.010(3) 0.008(3)
C6 0.048(4) 0.029(3) 0.024(3) 0.002(3) 0.007(3) 0.002(3)
C7 0.066(5) 0.032(4) 0.049(4) -0.007(3) 0.015(4) 0.001(3)
C8 0.073(6) 0.040(4) 0.055(5) -0.006(4) 0.011(4) -0.019(4)
C9 0.052(5) 0.052(4) 0.052(5) 0.003(4) 0.018(4) -0.015(4)
C10 0.044(4) 0.051(4) 0.046(4) -0.003(3) 0.017(3) -0.006(3)
C11 0.044(4) 0.044(4) 0.042(4) 0.001(3) 0.014(3) 0.004(3)
C12 0.057(5) 0.049(4) 0.033(4) 0.005(3) 0.006(3) 0.000(3)
C13 0.067(5) 0.060(5) 0.035(4) 0.011(4) 0.012(4) -0.008(4)
C14 0.060(5) 0.059(5) 0.042(4) 0.000(4) 0.025(4) -0.008(4)
C15 0.047(4) 0.029(3) 0.028(3) -0.004(3) 0.015(3) -0.009(3)
C16 0.036(4) 0.034(3) 0.033(3) -0.003(3) 0.015(3) -0.005(3)
C17 0.047(4) 0.062(5) 0.048(4) -0.001(4) 0.028(4) -0.003(4)
C18 0.040(4) 0.064(5) 0.083(6) -0.007(5) 0.032(4) 0.006(4)
C19 0.037(4) 0.051(4) 0.067(5) 0.004(4) 0.014(4) 0.010(3)
C20 0.047(4) 0.049(4) 0.046(4) 0.007(3) 0.015(4) 0.012(3)
C21 0.055(5) 0.044(4) 0.050(5) -0.012(3) 0.015(4) -0.007(3)
C22 0.056(5) 0.058(5) 0.063(6) -0.022(4) 0.010(4) -0.009(4)
C23 0.058(6) 0.053(5) 0.089(7) -0.012(5) 0.007(5) -0.023(4)
C24 0.056(5) 0.042(4) 0.081(6) 0.013(4) 0.021(5) -0.004(4)
C25 0.037(4) 0.032(3) 0.047(4) 0.001(3) 0.020(3) 0.006(3)
C26 0.036(4) 0.032(3) 0.039(4) -0.001(3) 0.018(3) 0.004(3)
C27 0.069(5) 0.041(4) 0.050(5) 0.011(3) 0.030(4) 0.013(4)
C28 0.069(5) 0.067(5) 0.038(4) 0.025(4) 0.025(4) 0.028(4)
C29 0.043(4) 0.079(6) 0.033(4) 0.012(4) 0.011(3) 0.019(4)
C30 0.040(4) 0.051(4) 0.041(4) 0.003(3) 0.014(3) 0.001(3)
Pb1 0.03850(15) 0.04197(14) 0.04640(16) 0.00261(12) 0.01765(12) 0.00243(11)
Pb2 0.03862(15) 0.03496(13) 0.05953(18) -0.00024(12) 0.02196(13) -0.00039(11)
I1 0.0695(4) 0.0722(4) 0.0468(3) 0.0082(3) 0.0090(3) -0.0080(3)
I2 0.0675(4) 0.0514(3) 0.0554(3) 0.0000(2) 0.0183(3) -0.0161(3)
I3 0.0385(3) 0.0496(3) 0.0673(3) -0.0007(2) 0.0270(2) -0.0051(2)
I4 0.0416(3) 0.0485(3) 0.0606(3) -0.0139(2) 0.0228(2) 0.0009(2)
I5 0.0403(3) 0.0454(3) 0.0532(3) -0.0025(2) 0.0081(2) 0.0005(2)
I6 0.0408(3) 0.0592(3) 0.0441(3) -0.0057(2) 0.0126(2) 0.0008(2)
I7 0.0395(2) 0.0331(2) 0.0551(3) 0.0028(2) 0.0176(2) 0.00358(18)
Ag1 0.0641(4) 0.0400(3) 0.1118(6) 0.0100(3) 0.0409(4) -0.0003(3)

loop_
_atom_type_symbol
_atom_type_description
_atom_type_scat_dispersion_real
_atom_type_scat_dispersion_imag
_atom_type_scat_source
C C 0.0033 0.0016 'International Tables Vol C Tables 4.2.6.8 and 6.1.1.4'
H H 0.0000 0.0000 'International Tables Vol C Tables 4.2.6.8 and 6.1.1.4'
Ag Ag -0.8971 1.1015 'International Tables Vol C Tables 4.2.6.8 and 6.1.1.4'
Co Co 0.3494 0.9721 'International Tables Vol C Tables 4.2.6.8 and 6.1.1.4'
I I -0.4742 1.8119 'International Tables Vol C Tables 4.2.6.8 and 6.1.1.4'
N N 0.0061 0.0033 'International Tables Vol C Tables 4.2.6.8 and 6.1.1.4'
Pb Pb -3.3944 10.1111 'International Tables Vol C Tables 4.2.6.8 and 6.1.1.4'

loop_
_geom_angle_atom_site_label_1
_geom_angle_atom_site_label_2
_geom_angle_atom_site_label_3
_geom_angle
_geom_angle_site_symmetry_1
_geom_angle_site_symmetry_3
N6 Co1 N3 170.1(2) . .
N6 Co1 N1 91.2(2) . .
N3 Co1 N1 97.8(2) . .
N6 Co1 N5 78.1(2) . .
N3 Co1 N5 97.1(2) . .
N1 Co1 N5 93.6(2) . .
N6 Co1 N2 94.7(2) . .
N3 Co1 N2 91.3(2) . .
N1 Co1 N2 77.5(2) . .
N5 Co1 N2 168.55(19) . .
N6 Co1 N4 94.8(2) . .
N3 Co1 N4 76.8(2) . .
N1 Co1 N4 170.0(2) . .
N5 Co1 N4 95.5(2) . .
N2 Co1 N4 94.0(2) . .
C1 N1 C5 118.2(6) . .
C1 N1 Co1 126.0(5) . .
C5 N1 Co1 115.6(4) . .
C10 N2 C6 118.4(6) . .
C10 N2 Co1 126.1(5) . .
C6 N2 Co1 115.4(4) . .
C15 N3 C11 119.1(6) . .
C15 N3 Co1 116.1(4) . .
C11 N3 Co1 124.8(4) . .
C20 N4 C16 119.0(6) . .
C20 N4 Co1 125.9(5) . .
C16 N4 Co1 114.9(4) . .
C21 N5 C25 119.5(6) . .
C21 N5 Co1 125.8(5) . .
C25 N5 Co1 114.1(4) . .
C30 N6 C26 118.6(6) . .
C30 N6 Co1 126.3(5) . .
C26 N6 Co1 115.0(4) . .
N1 C1 C2 123.4(7) . .
N1 C1 H1 118.3 . .
C2 C1 H1 118.3 . .
C1 C2 C3 118.1(7) . .
C1 C2 H2 120.9 . .
C3 C2 H2 120.9 . .
C4 C3 C2 119.9(7) . .
C4 C3 H3 120.1 . .
C2 C3 H3 120.1 . .
C3 C4 C5 118.9(7) . .
C3 C4 H4 120.5 . .
C5 C4 H4 120.5 . .
N1 C5 C4 121.4(6) . .
N1 C5 C6 115.6(5) . .
C4 C5 C6 123.0(6) . .
N2 C6 C7 120.7(6) . .
N2 C6 C5 115.8(5) . .
C7 C6 C5 123.4(6) . .
C8 C7 C6 119.2(7) . .
C8 C7 H7 120.4 . .
C6 C7 H7 120.4 . .
C9 C8 C7 119.8(7) . .
C9 C8 H8 120.1 . .
C7 C8 H8 120.1 . .
C8 C9 C10 118.3(7) . .
C8 C9 H9 120.9 . .
C10 C9 H9 120.9 . .
N2 C10 C9 123.6(7) . .
N2 C10 H10 118.2 . .
C9 C10 H10 118.2 . .
N3 C11 C12 123.0(7) . .
N3 C11 H11 118.5 . .
C12 C11 H11 118.5 . .
C11 C12 C13 118.6(7) . .
C11 C12 H12 120.7 . .
C13 C12 H12 120.7 . .
C14 C13 C12 118.5(7) . .
C14 C13 H13 120.8 . .
C12 C13 H13 120.8 . .
C13 C14 C15 121.2(7) . .
C13 C14 H14 119.4 . .
C15 C14 H14 119.4 . .
N3 C15 C14 119.6(6) . .
N3 C15 C16 116.1(5) . .
C14 C15 C16 124.2(6) . .
N4 C16 C17 120.0(6) . .
N4 C16 C15 115.7(5) . .
C17 C16 C15 124.3(6) . .
C18 C17 C16 120.4(7) . .
C18 C17 H17 119.8 . .
C16 C17 H17 119.8 . .
C19 C18 C17 119.3(7) . .
C19 C18 H18 120.4 . .
C17 C18 H18 120.4 . .
C18 C19 C20 118.9(7) . .
C18 C19 H19 120.5 . .
C20 C19 H19 120.5 . .
N4 C20 C19 122.3(7) . .
N4 C20 H20 118.8 . .
C19 C20 H20 118.8 . .
N5 C21 C22 122.3(7) . .
N5 C21 H21 118.9 . .
C22 C21 H21 118.9 . .
C23 C22 C21 118.2(8) . .
C23 C22 H22 120.9 . .
C21 C22 H22 120.9 . .
C22 C23 C24 120.5(8) . .
C22 C23 H23 119.7 . .
C24 C23 H23 119.7 . .
C23 C24 C25 118.7(8) . .
C23 C24 H24 120.6 . .
C25 C24 H24 120.6 . .
N5 C25 C24 120.8(7) . .
N5 C25 C26 116.2(6) . .
C24 C25 C26 123.0(6) . .
N6 C26 C27 120.7(6) . .
N6 C26 C25 115.8(5) . .
C27 C26 C25 123.5(6) . .
C28 C27 C26 119.0(7) . .
C28 C27 H27 120.5 . .
C26 C27 H27 120.5 . .
C29 C28 C27 120.0(7) . .
C29 C28 H28 120.0 . .
C27 C28 H28 120.0 . .
C28 C29 C30 118.7(7) . .
C28 C29 H29 120.6 . .
C30 C29 H29 120.6 . .
N6 C30 C29 123.1(7) . .
N6 C30 H30 118.5 . .
C29 C30 H30 118.5 . .
I1 Pb1 I4 93.083(18) . .
I1 Pb1 I2 84.452(18) . .
I4 Pb1 I2 102.351(16) . .
I1 Pb1 I7 99.776(17) . .
I4 Pb1 I7 81.212(13) . .
I2 Pb1 I7 174.386(15) . .
I1 Pb1 I5 93.187(17) . 3_544
I4 Pb1 I5 158.963(15) . 3_544
I2 Pb1 I5 98.231(16) . 3_544
I7 Pb1 I5 77.940(13) . 3_544
I1 Pb1 I5 163.636(17) . .
I4 Pb1 I5 90.660(15) . .
I2 Pb1 I5 79.185(15) . .
I7 Pb1 I5 96.537(15) . .
I5 Pb1 I5 88.943(13) 3_544 .
I2 Pb2 I5 90.781(18) . .
I2 Pb2 I3 94.857(17) . .
I5 Pb2 I3 103.274(16) . .
I2 Pb2 I7 96.733(16) . 3_544
I5 Pb2 I7 86.224(15) . 3_544
I3 Pb2 I7 164.909(15) . 3_544
I2 Pb2 Ag1 123.334(19) . 1_565
I5 Pb2 Ag1 132.570(19) . 1_565
I3 Pb2 Ag1 47.981(14) . 1_565
I7 Pb2 Ag1 117.060(15) 3_544 1_565
I2 Pb2 Ag1 127.243(19) . 3_544
I5 Pb2 Ag1 117.876(18) . 3_544
I3 Pb2 Ag1 117.230(17) . 3_544
I7 Pb2 Ag1 47.712(15) 3_544 3_544
Ag1 Pb2 Ag1 69.40(2) 1_565 3_544
I2 Pb2 I6 97.800(17) . .
I5 Pb2 I6 167.115(15) . .
I3 Pb2 I6 85.634(15) . .
I7 Pb2 I6 83.250(14) 3_544 .
Ag1 Pb2 I6 48.460(16) 1_565 .
Ag1 Pb2 I6 49.248(16) 3_544 .
I2 Pb2 I6 170.910(16) . 3_554
I5 Pb2 I6 98.302(17) . 3_554
I3 Pb2 I6 82.757(14) . 3_554
I7 Pb2 I6 84.292(13) 3_544 3_554
Ag1 Pb2 I6 49.187(16) 1_565 3_554
Ag1 Pb2 I6 48.031(16) 3_544 3_554
I6 Pb2 I6 73.311(16) . 3_554
Pb2 I2 Pb1 98.781(18) . .
Ag1 I3 Pb2 73.08(2) 1_565 .
Pb2 I5 Pb1 98.734(15) . 3_544
Pb2 I5 Pb1 91.253(17) . .
Pb1 I5 Pb1 91.057(13) 3_544 .
Ag1 I6 Ag1 85.87(2) 1_565 3_544
Ag1 I6 Pb2 64.244(17) 1_565 .
Ag1 I6 Pb2 64.363(16) 3_544 .
Ag1 I6 Pb2 64.373(17) 1_565 3_554
Ag1 I6 Pb2 63.351(17) 3_544 3_554
Pb2 I6 Pb2 106.689(15) . 3_554
Ag1 I7 Pb2 71.176(17) . 3_544
Ag1 I7 Pb1 138.86(2) . .
Pb2 I7 Pb1 96.582(14) 3_544 .
I3 Ag1 I7 129.10(3) 1_545 .
I3 Ag1 I6 108.87(3) 1_545 1_545
I7 Ag1 I6 109.37(3) . 1_545
I3 Ag1 I6 103.91(3) 1_545 3_544
I7 Ag1 I6 105.49(3) . 3_544
I6 Ag1 I6 94.13(2) 1_545 3_544
I3 Ag1 Pb2 58.935(17) 1_545 1_545
I7 Ag1 Pb2 171.37(3) . 1_545
I6 Ag1 Pb2 67.297(17) 1_545 1_545
I6 Ag1 Pb2 67.461(17) 3_544 1_545
I3 Ag1 Pb2 168.74(3) 1_545 3_544
I7 Ag1 Pb2 61.112(16) . 3_544
I6 Ag1 Pb2 67.596(19) 1_545 3_544
I6 Ag1 Pb2 66.389(18) 3_544 3_544
Pb2 Ag1 Pb2 110.603(19) 1_545 3_544

loop_
_geom_bond_atom_site_label_1
_geom_bond_atom_site_label_2
_geom_bond_distance
_geom_bond_site_symmetry_2
Co1 N6 2.098(5) .
Co1 N3 2.114(5) .
Co1 N1 2.122(5) .
Co1 N5 2.131(5) .
Co1 N2 2.131(5) .
Co1 N4 2.135(5) .
N1 C1 1.329(8) .
N1 C5 1.353(8) .
N2 C10 1.323(8) .
N2 C6 1.347(8) .
N3 C15 1.334(8) .
N3 C11 1.341(8) .
N4 C20 1.335(8) .
N4 C16 1.350(8) .
N5 C21 1.334(9) .
N5 C25 1.337(8) .
N6 C30 1.338(8) .
N6 C26 1.351(8) .
C1 C2 1.371(10) .
C1 H1 0.9300 .
C2 C3 1.372(11) .
C2 H2 0.9300 .
C3 C4 1.372(11) .
C3 H3 0.9300 .
C4 C5 1.381(9) .
C4 H4 0.9300 .
C5 C6 1.488(9) .
C6 C7 1.386(9) .
C7 C8 1.374(11) .
C7 H7 0.9300 .
C8 C9 1.354(11) .
C8 H8 0.9300 .
C9 C10 1.370(10) .
C9 H9 0.9300 .
C10 H10 0.9300 .
C11 C12 1.364(9) .
C11 H11 0.9300 .
C12 C13 1.368(11) .
C12 H12 0.9300 .
C13 C14 1.362(11) .
C13 H13 0.9300 .
C14 C15 1.385(9) .
C14 H14 0.9300 .
C15 C16 1.469(9) .
C16 C17 1.392(9) .
C17 C18 1.361(11) .
C17 H17 0.9300 .
C18 C19 1.358(11) .
C18 H18 0.9300 .
C19 C20 1.384(10) .
C19 H19 0.9300 .
C20 H20 0.9300 .
C21 C22 1.378(10) .
C21 H21 0.9300 .
C22 C23 1.351(12) .
C22 H22 0.9300 .
C23 C24 1.376(12) .
C23 H23 0.9300 .
C24 C25 1.383(9) .
C24 H24 0.9300 .
C25 C26 1.477(9) .
C26 C27 1.392(9) .
C27 C28 1.376(11) .
C27 H27 0.9300 .
C28 C29 1.358(11) .
C28 H28 0.9300 .
C29 C30 1.365(10) .
C29 H29 0.9300 .
C30 H30 0.9300 .
Pb1 I1 2.9456(7) .
Pb1 I4 3.0336(7) .
Pb1 I2 3.2653(7) .
Pb1 I7 3.4365(6) .
Pb1 I5 3.5084(7) 3_544
Pb1 I5 3.6050(7) .
Pb2 I2 3.0620(7) .
Pb2 I5 3.0994(6) .
Pb2 I3 3.1585(6) .
Pb2 I7 3.2889(6) 3_544
Pb2 Ag1 3.5279(8) 1_565
Pb2 Ag1 3.5554(7) 3_544
Pb2 I6 3.6135(6) .
Pb2 I6 3.6457(7) 3_554
I3 Ag1 2.7394(8) 1_565
I5 Pb1 3.5084(7) 3_544
I6 Ag1 2.9318(9) 1_565
I6 Ag1 2.9874(9) 3_544
I6 Pb2 3.6457(7) 3_554
I7 Ag1 2.7788(8) .
I7 Pb2 3.2889(6) 3_544
Ag1 I3 2.7393(8) 1_545
Ag1 I6 2.9318(9) 1_545
Ag1 I6 2.9874(9) 3_544
Ag1 Pb2 3.5278(8) 1_545
Ag1 Pb2 3.5554(7) 3_544
